data_2017901
loop_
_publ_author_name
'Zuluaga, Fabio'
'Grande, Carlos'
'Cobo, Justo'
'Glidewell, Christopher'

_publ_section_title
;
 2-{[(Dodecylsulfanyl)carbonothioyl]sulfanyl}-2-methylpropanoic acid: a
 chain of edge-fused <i>R</i>~2~^2^(8) and <i>R</i>~4~^4^(20) rings
 built from O---H&#x00B7;&#x00B7;&#x00B7;O and
 C---H&#x00B7;&#x00B7;&#x00B7;O hydrogen bonds
;
_journal_coeditor_code SK3394
_journal_issue 12
_journal_name_full 'Acta Crystallographica Section C'
_journal_page_first o627
_journal_page_last o630
_journal_paper_doi 10.1107/S0108270110044884
_journal_volume 66
_journal_year 2010
_chemical_formula_iupac 'C17 H32 O2 S3'
_chemical_formula_moiety 'C17 H32 O2 S3'
_chemical_formula_sum 'C17 H32 O2 S3'
_chemical_formula_weight 364.64
_chemical_name_systematic
;
2-{[(Dodecylsulfanyl)carbonothioyl]sulfanyl}-2-methylpropanoic acid
;
_space_group_IT_number 2
_symmetry_cell_setting triclinic
_symmetry_space_group_name_Hall '-P 1'
_symmetry_space_group_name_H-M 'P -1'
_atom_sites_solution_hydrogens geom
_atom_sites_solution_primary direct
_atom_sites_solution_secondary difmap
_cell_angle_alpha 84.69(3)
_cell_angle_beta 84.73(5)
_cell_angle_gamma 68.34(4)
_cell_formula_units_Z 2
_cell_length_a 6.775(4)
_cell_length_b 6.924(3)
_cell_length_c 22.815(9)
_cell_measurement_reflns_used 4515
_cell_measurement_temperature 120(2)
_cell_measurement_theta_max 27.50
_cell_measurement_theta_min 2.70
_cell_volume 988.5(9)
_computing_cell_refinement 'DIRAX/LSQ (Duisenberg <i>et al.</i>, 2000)'
_computing_data_collection 'COLLECT (Nonius, 1999)'
_computing_data_reduction 'EVALCCD (Duisenberg <i>et al.</i>, 2003)'
_computing_molecular_graphics 'PLATON (Spek, 2009)'
_computing_publication_material
;
SHELXL97 (Sheldrick, 2008) and PLATON (Spek, 2009)
;
_computing_structure_refinement 'SHELXL97 (Sheldrick, 2008)'
_computing_structure_solution 'SIR2004 (Burla <i>et al.</i>, 2005)'
_diffrn_ambient_temperature 120(2)
_diffrn_detector_area_resol_mean 9.091
_diffrn_measured_fraction_theta_full 0.999
_diffrn_measured_fraction_theta_max 0.999
_diffrn_measurement_device_type 'Bruker Nonius KappaCCD area-detector'
_diffrn_measurement_method '\f and \w'
_diffrn_radiation_monochromator graphite
_diffrn_radiation_source 'Bruker Nonius FR591 rotating anode'
_diffrn_radiation_type 'Mo K\a'
_diffrn_radiation_wavelength 0.71073
_diffrn_reflns_av_R_equivalents 0.0760
_diffrn_reflns_av_sigmaI/netI 0.0533
_diffrn_reflns_limit_h_max 8
_diffrn_reflns_limit_h_min -8
_diffrn_reflns_limit_k_max 8
_diffrn_reflns_limit_k_min -8
_diffrn_reflns_limit_l_max 27
_diffrn_reflns_limit_l_min -27
_diffrn_reflns_number 22623
_diffrn_reflns_theta_full 25.50
_diffrn_reflns_theta_max 25.50
_diffrn_reflns_theta_min 2.70
_diffrn_standards_decay_% 0
_diffrn_standards_interval_count 0
_diffrn_standards_interval_time 0
_diffrn_standards_number 0
_exptl_absorpt_coefficient_mu 0.380
_exptl_absorpt_correction_T_max 0.963
_exptl_absorpt_correction_T_min 0.839
_exptl_absorpt_correction_type multi-scan
_exptl_absorpt_process_details '(SADABS; Sheldrick, 2003)'
_exptl_crystal_colour 'pale yellow'
_exptl_crystal_density_diffrn 1.225
_exptl_crystal_density_method 'not measured'
_exptl_crystal_description block
_exptl_crystal_F_000 396
_exptl_crystal_size_max 0.40
_exptl_crystal_size_mid 0.17
_exptl_crystal_size_min 0.10
_refine_diff_density_max 0.547
_refine_diff_density_min -0.285
_refine_ls_extinction_method none
_refine_ls_goodness_of_fit_ref 1.045
_refine_ls_hydrogen_treatment constr
_refine_ls_matrix_type full
_refine_ls_number_parameters 202
_refine_ls_number_reflns 3689
_refine_ls_number_restraints 0
_refine_ls_restrained_S_all 1.045
_refine_ls_R_factor_all 0.0795
_refine_ls_R_factor_gt 0.0513
_refine_ls_shift/su_max 0.001
_refine_ls_shift/su_mean 0.000
_refine_ls_structure_factor_coef Fsqd
_refine_ls_weighting_details 'w = 1/[\s^2^(Fo^2^)+(0.0547P)^2^+0.9482P] where P=(Fo^2^+2Fc^2^)/3'
_refine_ls_weighting_scheme calc
_refine_ls_wR_factor_gt 0.1151
_refine_ls_wR_factor_ref 0.1291
_reflns_number_gt 2727
_reflns_number_total 3689
_reflns_threshold_expression I>2\s(I)
_cod_data_source_file sk3394.cif
_cod_data_source_block I
_cod_database_code 2017901
_cod_database_fobs_code 2017901

loop_
_symmetry_equiv_pos_as_xyz
'x, y, z'
'-x, -y, -z'

loop_
_atom_site_type_symbol
_atom_site_label
_atom_site_fract_x
_atom_site_fract_y
_atom_site_fract_z
_atom_site_U_iso_or_equiv
_atom_site_adp_type
_atom_site_calc_flag
_atom_site_refinement_flags
_atom_site_occupancy
_atom_site_disorder_assembly
_atom_site_disorder_group
C C1 -0.4011(5) 0.2629(4) 0.55335(13) 0.0215(6) Uani d . 1 . .
O O11 -0.3648(3) 0.2544(3) 0.50054(8) 0.0249(5) Uani d . 1 . .
O O12 -0.5311(3) 0.4286(3) 0.57892(8) 0.0238(5) Uani d . 1 . .
H H12 -0.5574 0.5207 0.5522 0.036 Uiso d R 1 . .
C C2 -0.3130(5) 0.0702(4) 0.59479(12) 0.0203(6) Uani d . 1 . .
C C21 -0.1124(5) -0.0863(4) 0.56778(13) 0.0280(7) Uani d . 1 . .
H H21A -0.1420 -0.1235 0.5300 0.042 Uiso calc R 1 . .
H H21B -0.0632 -0.2114 0.5945 0.042 Uiso calc R 1 . .
H H21C -0.0020 -0.0254 0.5613 0.042 Uiso calc R 1 . .
C C22 -0.4856(5) -0.0239(5) 0.60819(14) 0.0280(7) Uani d . 1 . .
H H22A -0.5267 -0.0557 0.5712 0.042 Uiso calc R 1 . .
H H22B -0.6101 0.0760 0.6285 0.042 Uiso calc R 1 . .
H H22C -0.4305 -0.1521 0.6335 0.042 Uiso calc R 1 . .
S S3 -0.26797(12) 0.13283(11) 0.66701(3) 0.0221(2) Uani d . 1 . .
C C4 -0.1003(4) 0.2728(4) 0.65333(13) 0.0219(6) Uani d . 1 . .
S S4 -0.03919(13) 0.36860(12) 0.58960(3) 0.0277(2) Uani d . 1 . .
S S5 -0.01197(13) 0.29396(12) 0.72064(3) 0.0265(2) Uani d . 1 . .
C C6 0.1205(5) 0.4761(5) 0.70370(13) 0.0233(7) Uani d . 1 . .
H H6A 0.2287 0.4294 0.6706 0.028 Uiso calc R 1 . .
H H6B 0.0164 0.6150 0.6920 0.028 Uiso calc R 1 . .
C C7 0.2255(5) 0.4878(4) 0.75820(12) 0.0219(6) Uani d . 1 . .
H H7A 0.3267 0.3475 0.7699 0.026 Uiso calc R 1 . .
H H7B 0.1158 0.5338 0.7910 0.026 Uiso calc R 1 . .
C C8 0.3436(5) 0.6375(5) 0.74796(13) 0.0243(7) Uani d . 1 . .
H H8A 0.4550 0.5897 0.7157 0.029 Uiso calc R 1 . .
H H8B 0.2428 0.7769 0.7353 0.029 Uiso calc R 1 . .
C C9 0.4455(5) 0.6544(4) 0.80229(13) 0.0237(7) Uani d . 1 . .
H H9A 0.5453 0.5145 0.8150 0.028 Uiso calc R 1 . .
H H9B 0.3336 0.7024 0.8345 0.028 Uiso calc R 1 . .
C C10 0.5647(5) 0.8020(5) 0.79294(13) 0.0237(7) Uani d . 1 . .
H H10A 0.4654 0.9411 0.7795 0.028 Uiso calc R 1 . .
H H10B 0.6779 0.7526 0.7612 0.028 Uiso calc R 1 . .
C C11 0.6649(5) 0.8228(4) 0.84764(13) 0.0237(7) Uani d . 1 . .
H H11A 0.5515 0.8747 0.8792 0.028 Uiso calc R 1 . .
H H11B 0.7624 0.6833 0.8615 0.028 Uiso calc R 1 . .
C C12 0.7870(5) 0.9674(5) 0.83778(13) 0.0246(7) Uani d . 1 . .
H H12A 0.6897 1.1064 0.8235 0.030 Uiso calc R 1 . .
H H12B 0.9011 0.9147 0.8064 0.030 Uiso calc R 1 . .
C C13 0.8861(5) 0.9910(5) 0.89229(13) 0.0246(7) Uani d . 1 . .
H H13A 0.7724 1.0420 0.9238 0.029 Uiso calc R 1 . .
H H13B 0.9853 0.8525 0.9063 0.029 Uiso calc R 1 . .
C C14 1.0049(5) 1.1380(5) 0.88204(13) 0.0249(7) Uani d . 1 . .
H H14A 0.9052 1.2765 0.8682 0.030 Uiso calc R 1 . .
H H14B 1.1175 1.0873 0.8502 0.030 Uiso calc R 1 . .
C C15 1.1063(5) 1.1624(5) 0.93599(13) 0.0253(7) Uani d . 1 . .
H H15A 0.9942 1.2127 0.9680 0.030 Uiso calc R 1 . .
H H15B 1.2075 1.0245 0.9497 0.030 Uiso calc R 1 . .
C C16 1.2230(5) 1.3123(5) 0.92444(14) 0.0284(7) Uani d . 1 . .
H H16A 1.3357 1.2608 0.8927 0.034 Uiso calc R 1 . .
H H16B 1.1218 1.4493 0.9101 0.034 Uiso calc R 1 . .
C C17 1.3233(6) 1.3414(5) 0.97782(14) 0.0362(8) Uani d . 1 . .
H H17A 1.2125 1.3960 1.0092 0.054 Uiso calc R 1 . .
H H17B 1.3957 1.4399 0.9671 0.054 Uiso calc R 1 . .
H H17C 1.4266 1.2072 0.9918 0.054 Uiso calc R 1 . .

loop_
_atom_site_aniso_label
_atom_site_aniso_U_11
_atom_site_aniso_U_22
_atom_site_aniso_U_33
_atom_site_aniso_U_12
_atom_site_aniso_U_13
_atom_site_aniso_U_23
C1 0.0248(16) 0.0152(15) 0.0271(17) -0.0094(13) -0.0072(13) 0.0002(12)
O11 0.0327(12) 0.0181(11) 0.0204(11) -0.0050(9) -0.0028(9) -0.0014(8)
O12 0.0273(11) 0.0163(11) 0.0224(11) -0.0018(9) -0.0008(9) -0.0002(8)
C2 0.0259(16) 0.0153(14) 0.0212(15) -0.0088(13) -0.0040(12) 0.0000(12)
C21 0.0376(19) 0.0147(15) 0.0275(17) -0.0052(14) -0.0034(14) 0.0015(12)
C22 0.0360(19) 0.0222(16) 0.0313(17) -0.0159(14) -0.0060(14) -0.0012(13)
S3 0.0273(4) 0.0212(4) 0.0209(4) -0.0127(3) -0.0032(3) 0.0008(3)
C4 0.0202(15) 0.0127(14) 0.0298(16) -0.0015(12) -0.0044(13) -0.0027(12)
S4 0.0323(5) 0.0268(4) 0.0275(4) -0.0149(4) -0.0042(3) 0.0016(3)
S5 0.0350(5) 0.0278(4) 0.0231(4) -0.0186(4) -0.0068(3) 0.0022(3)
C6 0.0272(17) 0.0211(16) 0.0242(16) -0.0124(13) -0.0010(13) 0.0005(12)
C7 0.0248(16) 0.0185(15) 0.0239(15) -0.0090(13) -0.0041(13) -0.0005(12)
C8 0.0287(17) 0.0203(16) 0.0246(16) -0.0102(13) 0.0003(13) -0.0012(12)
C9 0.0300(17) 0.0177(15) 0.0252(16) -0.0103(13) -0.0033(13) -0.0012(12)
C10 0.0247(16) 0.0190(15) 0.0275(16) -0.0080(13) -0.0006(13) -0.0035(12)
C11 0.0229(16) 0.0194(15) 0.0287(16) -0.0077(13) 0.0005(13) -0.0030(13)
C12 0.0281(17) 0.0221(16) 0.0248(16) -0.0098(14) -0.0038(13) -0.0026(13)
C13 0.0242(16) 0.0226(16) 0.0270(16) -0.0089(13) -0.0009(13) -0.0007(13)
C14 0.0307(17) 0.0199(16) 0.0258(16) -0.0103(14) -0.0065(13) -0.0008(13)
C15 0.0304(17) 0.0228(16) 0.0232(16) -0.0102(14) -0.0016(13) -0.0016(13)
C16 0.0310(18) 0.0241(17) 0.0319(17) -0.0113(14) -0.0068(14) -0.0006(14)
C17 0.042(2) 0.0338(19) 0.040(2) -0.0193(17) -0.0090(16) -0.0056(15)

loop_
_atom_type_symbol
_atom_type_description
_atom_type_scat_dispersion_real
_atom_type_scat_dispersion_imag
_atom_type_scat_source
C C 0.0033 0.0016 'International Tables Vol C Tables 4.2.6.8 and 6.1.1.4'
H H 0.0000 0.0000 'International Tables Vol C Tables 4.2.6.8 and 6.1.1.4'
O O 0.0106 0.0060 'International Tables Vol C Tables 4.2.6.8 and 6.1.1.4'
S S 0.1246 0.1234 'International Tables Vol C Tables 4.2.6.8 and 6.1.1.4'

loop_
_geom_angle_atom_site_label_1
_geom_angle_atom_site_label_2
_geom_angle_atom_site_label_3
_geom_angle_site_symmetry_1
_geom_angle_site_symmetry_3
_geom_angle
_geom_angle_publ_flag
O11 C1 O12 . . 123.9(3) ?
O11 C1 C2 . . 121.0(3) ?
O12 C1 C2 . . 114.8(2) ?
C1 O12 H12 . . 103.9 ?
C21 C2 C1 . . 111.2(2) ?
C21 C2 C22 . . 110.7(2) ?
C1 C2 C22 . . 107.8(2) ?
C21 C2 S3 . . 110.8(2) ?
C1 C2 S3 . . 112.5(2) ?
C22 C2 S3 . . 103.5(2) ?
C2 C21 H21A . . 109.5 ?
C2 C21 H21B . . 109.5 ?
H21A C21 H21B . . 109.5 ?
C2 C21 H21C . . 109.5 ?
H21A C21 H21C . . 109.5 ?
H21B C21 H21C . . 109.5 ?
C2 C22 H22A . . 109.5 ?
C2 C22 H22B . . 109.5 ?
H22A C22 H22B . . 109.5 ?
C2 C22 H22C . . 109.5 ?
H22A C22 H22C . . 109.5 ?
H22B C22 H22C . . 109.5 ?
C4 S3 C2 . . 105.42(14) ?
S3 C4 S4 . . 126.53(18) y
S4 C4 S5 . . 126.22(18) y
S3 C4 S5 . . 107.25(16) y
C4 S5 C6 . . 103.62(14) ?
C7 C6 S5 . . 108.0(2) ?
C7 C6 H6A . . 110.1 ?
S5 C6 H6A . . 110.1 ?
C7 C6 H6B . . 110.1 ?
S5 C6 H6B . . 110.1 ?
H6A C6 H6B . . 108.4 ?
C6 C7 C8 . . 111.8(2) ?
C6 C7 H7A . . 109.3 ?
C8 C7 H7A . . 109.3 ?
C6 C7 H7B . . 109.3 ?
C8 C7 H7B . . 109.3 ?
H7A C7 H7B . . 107.9 ?
C9 C8 C7 . . 112.5(2) ?
C9 C8 H8A . . 109.1 ?
C7 C8 H8A . . 109.1 ?
C9 C8 H8B . . 109.1 ?
C7 C8 H8B . . 109.1 ?
H8A C8 H8B . . 107.8 ?
C8 C9 C10 . . 113.4(2) ?
C8 C9 H9A . . 108.9 ?
C10 C9 H9A . . 108.9 ?
C8 C9 H9B . . 108.9 ?
C10 C9 H9B . . 108.9 ?
H9A C9 H9B . . 107.7 ?
C9 C10 C11 . . 113.8(2) ?
C9 C10 H10A . . 108.8 ?
C11 C10 H10A . . 108.8 ?
C9 C10 H10B . . 108.8 ?
C11 C10 H10B . . 108.8 ?
H10A C10 H10B . . 107.7 ?
C12 C11 C10 . . 113.5(2) ?
C12 C11 H11A . . 108.9 ?
C10 C11 H11A . . 108.9 ?
C12 C11 H11B . . 108.9 ?
C10 C11 H11B . . 108.9 ?
H11A C11 H11B . . 107.7 ?
C11 C12 C13 . . 114.0(2) ?
C11 C12 H12A . . 108.8 ?
C13 C12 H12A . . 108.8 ?
C11 C12 H12B . . 108.8 ?
C13 C12 H12B . . 108.8 ?
H12A C12 H12B . . 107.6 ?
C14 C13 C12 . . 113.4(2) ?
C14 C13 H13A . . 108.9 ?
C12 C13 H13A . . 108.9 ?
C14 C13 H13B . . 108.9 ?
C12 C13 H13B . . 108.9 ?
H13A C13 H13B . . 107.7 ?
C13 C14 C15 . . 114.2(2) ?
C13 C14 H14A . . 108.7 ?
C15 C14 H14A . . 108.7 ?
C13 C14 H14B . . 108.7 ?
C15 C14 H14B . . 108.7 ?
H14A C14 H14B . . 107.6 ?
C16 C15 C14 . . 112.9(2) ?
C16 C15 H15A . . 109.0 ?
C14 C15 H15A . . 109.0 ?
C16 C15 H15B . . 109.0 ?
C14 C15 H15B . . 109.0 ?
H15A C15 H15B . . 107.8 ?
C15 C16 C17 . . 114.0(3) ?
C15 C16 H16A . . 108.8 ?
C17 C16 H16A . . 108.8 ?
C15 C16 H16B . . 108.8 ?
C17 C16 H16B . . 108.8 ?
H16A C16 H16B . . 107.6 ?
C16 C17 H17A . . 109.5 ?
C16 C17 H17B . . 109.5 ?
H17A C17 H17B . . 109.5 ?
C16 C17 H17C . . 109.5 ?
H17A C17 H17C . . 109.5 ?
H17B C17 H17C . . 109.5 ?

loop_
_geom_bond_atom_site_label_1
_geom_bond_atom_site_label_2
_geom_bond_site_symmetry_2
_geom_bond_distance
_geom_bond_publ_flag
C1 O11 . 1.210(3) y
C1 O12 . 1.310(3) y
C1 C2 . 1.521(4) ?
O12 H12 . 0.8214 ?
C2 C21 . 1.511(4) ?
C2 C22 . 1.532(4) ?
C2 S3 . 1.822(3) y
C21 H21A . 0.9800 ?
C21 H21B . 0.9800 ?
C21 H21C . 0.9800 ?
C22 H22A . 0.9800 ?
C22 H22B . 0.9800 ?
C22 H22C . 0.9800 ?
S3 C4 . 1.737(3) y
C4 S4 . 1.624(3) y
C4 S5 . 1.736(3) y
S5 C6 . 1.796(3) y
C6 C7 . 1.511(4) ?
C6 H6A . 0.9900 ?
C6 H6B . 0.9900 ?
C7 C8 . 1.516(4) ?
C7 H7A . 0.9900 ?
C7 H7B . 0.9900 ?
C8 C9 . 1.507(4) ?
C8 H8A . 0.9900 ?
C8 H8B . 0.9900 ?
C9 C10 . 1.510(4) ?
C9 H9A . 0.9900 ?
C9 H9B . 0.9900 ?
C10 C11 . 1.517(4) ?
C10 H10A . 0.9900 ?
C10 H10B . 0.9900 ?
C11 C12 . 1.508(4) ?
C11 H11A . 0.9900 ?
C11 H11B . 0.9900 ?
C12 C13 . 1.515(4) ?
C12 H12A . 0.9900 ?
C12 H12B . 0.9900 ?
C13 C14 . 1.506(4) ?
C13 H13A . 0.9900 ?
C13 H13B . 0.9900 ?
C14 C15 . 1.515(4) ?
C14 H14A . 0.9900 ?
C14 H14B . 0.9900 ?
C15 C16 . 1.513(4) ?
C15 H15A . 0.9900 ?
C15 H15B . 0.9900 ?
C16 C17 . 1.512(4) ?
C16 H16A . 0.9900 ?
C16 H16B . 0.9900 ?
C17 H17A . 0.9800 ?
C17 H17B . 0.9800 ?
C17 H17C . 0.9800 ?

loop_
_geom_hbond_atom_site_label_D
_geom_hbond_atom_site_label_H
_geom_hbond_atom_site_label_A
_geom_hbond_site_symmetry_A
_geom_hbond_distance_DH
_geom_hbond_distance_HA
_geom_hbond_distance_DA
_geom_hbond_angle_DHA
_geom_hbond_publ_flag
O12 H12 O11 2_466 0.82 1.82 2.638(3) 173 y
C6 H6A O12 1_655 0.99 2.53 3.486(4) 162 y

loop_
_geom_torsion_atom_site_label_1
_geom_torsion_atom_site_label_2
_geom_torsion_atom_site_label_3
_geom_torsion_atom_site_label_4
_geom_torsion_site_symmetry_1
_geom_torsion_site_symmetry_2
_geom_torsion_site_symmetry_3
_geom_torsion_site_symmetry_4
_geom_torsion
_geom_torsion_publ_flag
O11 C1 C2 C21 . . . . 25.8(4) ?
O12 C1 C2 C21 . . . . -159.8(2) ?
O11 C1 C2 C22 . . . . -95.8(3) ?
O12 C1 C2 C22 . . . . 78.6(3) ?
O11 C1 C2 S3 . . . . 150.7(2) y
O12 C1 C2 S3 . . . . -34.9(3) y
C21 C2 S3 C4 . . . . 69.2(2) y
C1 C2 S3 C4 . . . . -55.9(2) y
C22 C2 S3 C4 . . . . -172.00(19) y
C2 S3 C4 S4 . . . . 11.7(2) y
C2 S3 C4 S5 . . . . -168.94(14) y
S4 C4 S5 C6 . . . . 8.9(2) y
S3 C4 S5 C6 . . . . -170.49(14) y
C4 S5 C6 C7 . . . . -173.8(2) y
S5 C6 C7 C8 . . . . 179.6(2) y
C6 C7 C8 C9 . . . . 178.8(2) y
C7 C8 C9 C10 . . . . 179.7(2) y
C8 C9 C10 C11 . . . . 179.1(2) y
C9 C10 C11 C12 . . . . 179.0(2) y
C10 C11 C12 C13 . . . . 179.5(2) y
C11 C12 C13 C14 . . . . -179.2(2) y
C12 C13 C14 C15 . . . . -179.6(3) y
C13 C14 C15 C16 . . . . -179.6(3) y
C14 C15 C16 C17 . . . . 179.3(3) y

loop_
_cod_related_entry_id
_cod_related_entry_database
_cod_related_entry_code
1 ChemSpider 9648824
